data_4088329
loop_
_publ_author_name
'Marchenko, Anatoliy'
'Koidan, Georgyi'
'Hurieva, Anastasiia N.'
'Vlasenko, Yurii'
'Kostyuk, Aleksandr'
'Biffis, Andrea'

_publ_section_title
;
 Chelate Palladium(II) Complexes with Saturated
 N-Phosphanyl-N-Heterocyclic Carbene Ligands: Synthesis and Catalysis
;
_journal_issue 5
_journal_name_full Organometallics
_journal_page_first 762
_journal_paper_doi 10.1021/acs.organomet.5b01019
_journal_volume 35
_journal_year 2016
_chemical_formula_moiety 'C21 H35 N2 P1'
_chemical_formula_sum 'C21 H35 N2 P'
_chemical_formula_weight 346.50
_space_group_IT_number 2
_space_group_name_Hall '-P 1'
_space_group_name_H-M_alt 'P -1'
_symmetry_cell_setting triclinic
_symmetry_space_group_name_Hall '-P 1'
_symmetry_space_group_name_H-M 'P -1'
_atom_sites_solution_hydrogens difmap
_atom_sites_solution_primary direct
_cell_angle_alpha 93.7880(10)
_cell_angle_beta 100.6860(10)
_cell_angle_gamma 90.5700(10)
_cell_formula_units_Z 4
_cell_length_a 10.1402(3)
_cell_length_b 14.3567(4)
_cell_length_c 14.9971(4)
_cell_measurement_reflns_used 279
_cell_measurement_temperature 173
_cell_measurement_theta_max 29.3
_cell_measurement_theta_min 1.4
_cell_volume 2140.18(10)
_computing_cell_refinement 'Apex2 (Bruker AXS, 2006)'
_computing_data_collection 'Apex2 (Bruker AXS, 2006)'
_computing_data_reduction 'CrysAlis, (Oxford Diffraction, 2002)'
_computing_molecular_graphics 'CAMERON (Watkin et al., 1996)'
_computing_publication_material 'CRYSTALS (Betteridge et al., 2003)'
_computing_structure_refinement 'CRYSTALS (Betteridge et al., 2003)'
_computing_structure_solution 'SHELXS 86 (Sheldrick, 1986)'
_diffrn_ambient_temperature 173
_diffrn_measured_fraction_theta_full 0.994
_diffrn_measured_fraction_theta_max 0.951
_diffrn_measurement_device Area
_diffrn_measurement_device_type 'Bruker Apex2'
_diffrn_measurement_method \w/2\q
_diffrn_radiation_monochromator graphite
_diffrn_radiation_type 'Mo K\a'
_diffrn_radiation_wavelength 0.71073
_diffrn_reflns_av_R_equivalents 0.053
_diffrn_reflns_limit_h_max 12
_diffrn_reflns_limit_h_min -13
_diffrn_reflns_limit_k_max 19
_diffrn_reflns_limit_k_min -19
_diffrn_reflns_limit_l_max 20
_diffrn_reflns_limit_l_min -20
_diffrn_reflns_number 34078
_diffrn_reflns_theta_full 25.187
_diffrn_reflns_theta_max 29.287
_diffrn_reflns_theta_min 1.385
_diffrn_standards_number 0
_exptl_absorpt_coefficient_mu 0.133
_exptl_absorpt_correction_T_max 0.94
_exptl_absorpt_correction_T_min 0.93
_exptl_absorpt_correction_type multi-scan
_exptl_absorpt_process_details 'SADABS (Siemens, 1996)'
_exptl_crystal_colour colourless
_exptl_crystal_density_diffrn 1.075
_exptl_crystal_density_method 'not measured'
_exptl_crystal_description prism
_exptl_crystal_F_000 760
_exptl_crystal_size_max 0.964
_exptl_crystal_size_mid 0.544
_exptl_crystal_size_min 0.450
_refine_diff_density_max 0.45
_refine_diff_density_min -0.30
_refine_ls_extinction_coef 14.022
_refine_ls_extinction_method 'Larson (1970), Equation 22'
_refine_ls_goodness_of_fit_ref 0.9092
_refine_ls_hydrogen_treatment noref
_refine_ls_matrix_type full
_refine_ls_number_parameters 433
_refine_ls_number_reflns 6730
_refine_ls_number_restraints 0
_refine_ls_R_factor_all 0.0884
_refine_ls_R_factor_gt 0.0525
_refine_ls_shift/su_max 0.0005751
_refine_ls_shift/su_mean 0.0000207
_refine_ls_structure_factor_coef Fsqd
_refine_ls_weighting_details
;
 Method, part 1, Chebychev polynomial, (Watkin, 1994, Prince, 1982) 
 [weight] = 1.0/[A~0~*T~0~(x)+A~1~*T~1~(x) ... +A~n-1~]*T~n-1~(x)] 
 where A~i~ are the Chebychev coefficients listed below and x= Fcalc/Fmax 
 Method = Robust Weighting (Prince, 1982) 
 W = [weight] * [1-(deltaF/6*sigmaF)^2^]^2^ 
 A~i~ are: 
 11.9 14.7 5.91 
;
_refine_ls_weighting_scheme calc
_refine_ls_wR_factor_all 0.1187
_refine_ls_wR_factor_gt 0.1023
_refine_ls_wR_factor_ref 0.0965
_reflns_limit_h_max 13
_reflns_limit_h_min -13
_reflns_limit_k_max 19
_reflns_limit_k_min -19
_reflns_limit_l_max 20
_reflns_limit_l_min 0
_reflns_number_gt 7472
_reflns_number_total 11102
_reflns_threshold_expression I>2.0\s(I)
_oxford_diffrn_Wilson_B_factor 2.10
_oxford_diffrn_Wilson_scale 2.59
_oxford_refine_ls_r_factor_ref 0.0477
_oxford_refine_ls_scale 0.4787(4)
_oxford_reflns_number_all 11071
_oxford_reflns_threshold_expression_ref I>3.0\s(I)
_cod_data_source_file om5b01019_si_002.cif
_cod_data_source_block 1
_cod_original_sg_symbol_H-M 'P -1 '
_cod_original_formula_sum 'C21 H35 N2 P1'
_cod_database_code 4088329

loop_
_symmetry_equiv_pos_as_xyz
x,y,z
-x,-y,-z

loop_
_atom_site_label
_atom_site_type_symbol
_atom_site_fract_x
_atom_site_fract_y
_atom_site_fract_z
_atom_site_U_iso_or_equiv
_atom_site_occupancy
_atom_site_adp_type
P1 P 0.23781(5) 0.72240(4) 0.22790(4) 0.0263 1.0000 Uani
P2 P 0.75015(5) 0.01141(4) 0.22323(4) 0.0246 1.0000 Uani
N1 N 0.40366(17) 0.71748(12) 0.21360(12) 0.0254 1.0000 Uani
N2 N 0.60942(17) 0.65119(12) 0.22641(12) 0.0258 1.0000 Uani
N3 N 0.91600(16) 0.01425(12) 0.20860(12) 0.0237 1.0000 Uani
N4 N 1.12089(17) 0.08501(12) 0.21724(12) 0.0265 1.0000 Uani
C1 C 0.4828(2) 0.64452(14) 0.23993(14) 0.0246 1.0000 Uani
C2 C 0.70021(19) 0.57832(15) 0.25545(15) 0.0261 1.0000 Uani
C3 C 0.7188(2) 0.50590(15) 0.19272(15) 0.0281 1.0000 Uani
C4 C 0.8145(2) 0.43926(15) 0.21989(17) 0.0337 1.0000 Uani
C5 C 0.8884(2) 0.44204(17) 0.30729(19) 0.0373 1.0000 Uani
C6 C 0.8645(3) 0.5133(2) 0.36848(18) 0.0433 1.0000 Uani
C7 C 0.7720(2) 0.58275(17) 0.34426(17) 0.0360 1.0000 Uani
C8 C 0.2415(2) 0.69464(19) 0.34897(16) 0.0382 1.0000 Uani
C9 C 0.1057(3) 0.7256(2) 0.37162(19) 0.0524 1.0000 Uani
C10 C 0.3513(3) 0.7592(3) 0.40523(19) 0.0604 1.0000 Uani
C11 C 0.2643(4) 0.5947(2) 0.3745(2) 0.0660 1.0000 Uani
C12 C 0.1531(2) 0.62750(15) 0.14411(16) 0.0299 1.0000 Uani
C13 C 0.0026(2) 0.6307(2) 0.14570(19) 0.0436 1.0000 Uani
C14 C 0.1737(3) 0.6590(2) 0.05165(18) 0.0442 1.0000 Uani
C15 C 0.2025(3) 0.52801(18) 0.1530(2) 0.0497 1.0000 Uani
C16 C 0.4524(2) 0.80126(15) 0.17555(18) 0.0346 1.0000 Uani
C17 C 0.5580(2) 0.77399(17) 0.12075(18) 0.0382 1.0000 Uani
C18 C 0.6683(2) 0.72518(17) 0.18056(19) 0.0386 1.0000 Uani
C19 C 0.6360(3) 0.4985(2) 0.09840(18) 0.0449 1.0000 Uani
C20 C 0.9936(3) 0.3700(2) 0.3344(2) 0.0539 1.0000 Uani
C21 C 0.7486(3) 0.6594(2) 0.4127(2) 0.0625 1.0000 Uani
C22 C 0.9940(2) 0.09350(14) 0.22954(14) 0.0250 1.0000 Uani
C23 C 1.21119(19) 0.16449(15) 0.24426(15) 0.0261 1.0000 Uani
C24 C 1.2328(2) 0.22581(16) 0.17988(16) 0.0309 1.0000 Uani
C25 C 1.3254(2) 0.29880(16) 0.20714(18) 0.0353 1.0000 Uani
C26 C 1.3969(2) 0.31229(16) 0.29546(18) 0.0351 1.0000 Uani
C27 C 1.3716(2) 0.25069(18) 0.35764(17) 0.0367 1.0000 Uani
C28 C 1.2799(2) 0.17627(17) 0.33369(16) 0.0334 1.0000 Uani
C29 C 0.6687(2) 0.10058(16) 0.14639(16) 0.0307 1.0000 Uani
C30 C 0.5177(2) 0.0906(2) 0.1433(2) 0.0446 1.0000 Uani
C31 C 0.7117(3) 0.2023(2) 0.1667(3) 0.0674 1.0000 Uani
C32 C 0.6979(3) 0.0673(3) 0.0535(2) 0.0634 1.0000 Uani
C33 C 0.7597(3) 0.0481(2) 0.34638(16) 0.0410 1.0000 Uani
C34 C 0.6215(3) 0.0292(2) 0.3694(2) 0.0548 1.0000 Uani
C35 C 0.8048(5) 0.1476(3) 0.3795(2) 0.0902 1.0000 Uani
C36 C 0.8596(4) -0.0200(3) 0.3955(2) 0.0776 1.0000 Uani
C37 C 0.9646(2) -0.07608(15) 0.17502(16) 0.0316 1.0000 Uani
C38 C 1.0733(2) -0.05956(16) 0.12169(16) 0.0325 1.0000 Uani
C39 C 1.1818(2) 0.00188(16) 0.17929(17) 0.0337 1.0000 Uani
C40 C 1.2552(3) 0.1116(2) 0.40428(19) 0.0545 1.0000 Uani
C41 C 1.1567(3) 0.2137(2) 0.0833(2) 0.0508 1.0000 Uani
C42 C 1.5000(3) 0.39050(19) 0.3227(2) 0.0507 1.0000 Uani
H41 H 0.8284 0.3909 0.1768 0.0396 1.0000 Uiso
H61 H 0.9114 0.5154 0.4277 0.0518 1.0000 Uiso
H91 H 0.0332 0.6884 0.3365 0.0785 1.0000 Uiso
H92 H 0.0892 0.7901 0.3601 0.0787 1.0000 Uiso
H93 H 0.1046 0.7182 0.4352 0.0780 1.0000 Uiso
H101 H 0.4382 0.7381 0.3957 0.0904 1.0000 Uiso
H102 H 0.3412 0.8227 0.3880 0.0905 1.0000 Uiso
H103 H 0.3480 0.7566 0.4682 0.0905 1.0000 Uiso
H111 H 0.3466 0.5716 0.3592 0.0979 1.0000 Uiso
H112 H 0.2716 0.5919 0.4392 0.0987 1.0000 Uiso
H113 H 0.1911 0.5542 0.3441 0.0990 1.0000 Uiso
H131 H -0.0153 0.6069 0.2010 0.0646 1.0000 Uiso
H132 H -0.0302 0.6935 0.1410 0.0644 1.0000 Uiso
H133 H -0.0458 0.5919 0.0951 0.0646 1.0000 Uiso
H141 H 0.2674 0.6585 0.0469 0.0653 1.0000 Uiso
H142 H 0.1394 0.7214 0.0436 0.0662 1.0000 Uiso
H143 H 0.1255 0.6168 0.0039 0.0654 1.0000 Uiso
H151 H 0.2986 0.5251 0.1571 0.0749 1.0000 Uiso
H152 H 0.1773 0.5043 0.2067 0.0740 1.0000 Uiso
H153 H 0.1594 0.4881 0.1007 0.0747 1.0000 Uiso
H161 H 0.4906 0.8460 0.2255 0.0431 1.0000 Uiso
H162 H 0.3767 0.8294 0.1389 0.0416 1.0000 Uiso
H171 H 0.5946 0.8292 0.0988 0.0457 1.0000 Uiso
H172 H 0.5196 0.7318 0.0697 0.0456 1.0000 Uiso
H181 H 0.7176 0.7695 0.2265 0.0458 1.0000 Uiso
H182 H 0.7313 0.6966 0.1453 0.0461 1.0000 Uiso
H191 H 0.6423 0.4379 0.0699 0.0674 1.0000 Uiso
H192 H 0.6649 0.5438 0.0618 0.0674 1.0000 Uiso
H193 H 0.5425 0.5096 0.0998 0.0671 1.0000 Uiso
H201 H 0.9891 0.3520 0.3937 0.0818 1.0000 Uiso
H202 H 1.0812 0.3941 0.3366 0.0817 1.0000 Uiso
H203 H 0.9782 0.3143 0.2949 0.0817 1.0000 Uiso
H211 H 0.8175 0.6622 0.4651 0.0941 1.0000 Uiso
H212 H 0.7435 0.7186 0.3879 0.0945 1.0000 Uiso
H213 H 0.6641 0.6478 0.4307 0.0943 1.0000 Uiso
H251 H 1.3403 0.3406 0.1640 0.0417 1.0000 Uiso
H271 H 1.4165 0.2582 0.4170 0.0443 1.0000 Uiso
H301 H 0.4880 0.0263 0.1320 0.0669 1.0000 Uiso
H302 H 0.4933 0.1138 0.1993 0.0669 1.0000 Uiso
H303 H 0.4709 0.1249 0.0940 0.0663 1.0000 Uiso
H311 H 0.8083 0.2096 0.1747 0.1014 1.0000 Uiso
H312 H 0.6839 0.2248 0.2217 0.1017 1.0000 Uiso
H313 H 0.6692 0.2382 0.1180 0.1014 1.0000 Uiso
H321 H 0.7909 0.0773 0.0505 0.0947 1.0000 Uiso
H322 H 0.6448 0.1026 0.0065 0.0944 1.0000 Uiso
H323 H 0.6756 0.0014 0.0406 0.0953 1.0000 Uiso
H341 H 0.5933 -0.0342 0.3513 0.0817 1.0000 Uiso
H342 H 0.6275 0.0390 0.4337 0.0815 1.0000 Uiso
H343 H 0.5560 0.0709 0.3397 0.0814 1.0000 Uiso
H351 H 0.8862 0.1637 0.3596 0.1343 1.0000 Uiso
H352 H 0.8219 0.1522 0.4443 0.1348 1.0000 Uiso
H353 H 0.7368 0.1911 0.3575 0.1346 1.0000 Uiso
H361 H 0.9490 -0.0093 0.3823 0.1156 1.0000 Uiso
H362 H 0.8604 -0.0085 0.4592 0.1156 1.0000 Uiso
H363 H 0.8268 -0.0829 0.3768 0.1161 1.0000 Uiso
H371 H 1.0001 -0.1112 0.2265 0.0381 1.0000 Uiso
H372 H 0.8891 -0.1122 0.1382 0.0384 1.0000 Uiso
H381 H 1.1098 -0.1179 0.1026 0.0386 1.0000 Uiso
H382 H 1.0344 -0.0263 0.0686 0.0385 1.0000 Uiso
H391 H 1.2446 0.0229 0.1438 0.0401 1.0000 Uiso
H392 H 1.2285 -0.0317 0.2289 0.0399 1.0000 Uiso
H401 H 1.3136 0.1265 0.4607 0.0817 1.0000 Uiso
H402 H 1.2653 0.0476 0.3863 0.0820 1.0000 Uiso
H403 H 1.1646 0.1183 0.4135 0.0823 1.0000 Uiso
H411 H 1.1749 0.2657 0.0502 0.0759 1.0000 Uiso
H412 H 1.1827 0.1570 0.0542 0.0767 1.0000 Uiso
H413 H 1.0622 0.2098 0.0833 0.0761 1.0000 Uiso
H421 H 1.5067 0.4096 0.3853 0.0759 1.0000 Uiso
H422 H 1.5865 0.3706 0.3136 0.0760 1.0000 Uiso
H423 H 1.4762 0.4439 0.2884 0.0760 1.0000 Uiso

loop_
_atom_site_aniso_label
_atom_site_aniso_U_11
_atom_site_aniso_U_22
_atom_site_aniso_U_33
_atom_site_aniso_U_23
_atom_site_aniso_U_13
_atom_site_aniso_U_12
P1 0.0198(2) 0.0270(3) 0.0322(3) -0.0001(2) 0.0060(2) 0.0038(2)
P2 0.0204(2) 0.0259(3) 0.0285(3) 0.0017(2) 0.0073(2) -0.0028(2)
N1 0.0189(8) 0.0245(9) 0.0329(10) 0.0034(7) 0.0045(7) 0.0010(6)
N2 0.0193(8) 0.0258(9) 0.0318(10) 0.0034(7) 0.0030(7) 0.0007(6)
N3 0.0188(8) 0.0254(9) 0.0280(9) 0.0032(7) 0.0066(7) 0.0008(6)
N4 0.0213(8) 0.0256(9) 0.0336(10) 0.0041(7) 0.0068(7) 0.0004(7)
C1 0.0217(9) 0.0261(10) 0.0256(10) -0.0006(8) 0.0036(8) 0.0011(8)
C2 0.0165(9) 0.0279(11) 0.0338(11) 0.0046(9) 0.0038(8) -0.0004(7)
C3 0.0212(10) 0.0300(11) 0.0332(12) 0.0037(9) 0.0052(9) -0.0019(8)
C4 0.0292(11) 0.0252(11) 0.0471(14) 0.0010(10) 0.0085(10) -0.0001(9)
C5 0.0235(10) 0.0321(12) 0.0558(16) 0.0120(11) 0.0029(10) 0.0029(9)
C6 0.0340(13) 0.0530(16) 0.0384(14) 0.0064(12) -0.0064(11) 0.0069(11)
C7 0.0274(11) 0.0417(13) 0.0357(13) -0.0016(10) -0.0010(10) 0.0056(10)
C8 0.0327(12) 0.0530(15) 0.0312(12) 0.0026(11) 0.0111(10) 0.0082(11)
C9 0.0358(14) 0.081(2) 0.0425(15) -0.0058(14) 0.0165(12) 0.0086(13)
C10 0.0430(16) 0.100(3) 0.0332(14) -0.0163(15) 0.0025(12) 0.0004(16)
C11 0.087(3) 0.073(2) 0.0503(18) 0.0267(16) 0.0371(18) 0.0272(19)
C12 0.0216(10) 0.0309(11) 0.0358(12) -0.0010(9) 0.0031(9) 0.0005(8)
C13 0.0212(11) 0.0538(16) 0.0535(16) -0.0058(13) 0.0046(11) -0.0038(10)
C14 0.0437(14) 0.0513(16) 0.0358(14) -0.0081(12) 0.0071(11) -0.0032(12)
C15 0.0428(15) 0.0300(13) 0.0681(19) -0.0060(12) -0.0074(13) -0.0004(11)
C16 0.0272(11) 0.0247(11) 0.0528(15) 0.0106(10) 0.0073(10) 0.0017(8)
C17 0.0288(11) 0.0360(13) 0.0539(15) 0.0165(11) 0.0133(11) 0.0014(9)
C18 0.0216(10) 0.0346(13) 0.0620(17) 0.0137(11) 0.0102(11) -0.0005(9)
C19 0.0443(15) 0.0504(16) 0.0361(14) -0.0066(12) -0.0001(11) 0.0117(12)
C20 0.0364(14) 0.0398(15) 0.082(2) 0.0150(14) -0.0022(14) 0.0092(11)
C21 0.0565(18) 0.078(2) 0.0430(16) -0.0180(15) -0.0107(14) 0.0245(16)
C22 0.0215(9) 0.0272(10) 0.0259(10) 0.0033(8) 0.0031(8) -0.0012(8)
C23 0.0159(9) 0.0279(11) 0.0352(12) 0.0039(9) 0.0063(8) 0.0009(7)
C24 0.0231(10) 0.0316(12) 0.0388(13) 0.0093(9) 0.0053(9) 0.0049(8)
C25 0.0301(11) 0.0271(11) 0.0519(15) 0.0141(10) 0.0119(11) 0.0029(9)
C26 0.0234(10) 0.0282(11) 0.0544(15) 0.0012(10) 0.0095(10) 0.0008(8)
C27 0.0274(11) 0.0436(14) 0.0373(13) -0.0005(10) 0.0030(10) -0.0061(10)
C28 0.0276(11) 0.0384(13) 0.0349(12) 0.0066(10) 0.0067(9) -0.0056(9)
C29 0.0204(10) 0.0330(12) 0.0392(13) 0.0061(10) 0.0052(9) 0.0025(8)
C30 0.0232(11) 0.0502(16) 0.0596(17) 0.0077(13) 0.0038(11) 0.0043(10)
C31 0.0441(16) 0.0347(15) 0.114(3) 0.0243(17) -0.0169(17) -0.0034(12)
C32 0.0522(17) 0.109(3) 0.0345(15) 0.0274(16) 0.0124(13) 0.0284(18)
C33 0.0413(14) 0.0565(16) 0.0270(12) -0.0026(11) 0.0138(10) -0.0136(12)
C34 0.0436(15) 0.083(2) 0.0423(16) 0.0000(15) 0.0230(13) -0.0109(14)
C35 0.129(4) 0.094(3) 0.056(2) -0.0402(19) 0.056(2) -0.064(3)
C36 0.056(2) 0.143(4) 0.0374(17) 0.034(2) 0.0093(15) 0.008(2)
C37 0.0278(11) 0.0247(11) 0.0430(13) 0.0022(9) 0.0084(10) 0.0024(8)
C38 0.0313(11) 0.0290(11) 0.0390(13) 0.0007(9) 0.0120(10) 0.0062(9)
C39 0.0240(10) 0.0319(12) 0.0470(14) 0.0029(10) 0.0113(10) 0.0051(9)
C40 0.0537(17) 0.069(2) 0.0391(15) 0.0179(14) 0.0012(13) -0.0214(15)
C41 0.0502(16) 0.0558(17) 0.0437(16) 0.0203(13) -0.0037(13) -0.0046(13)
C42 0.0346(13) 0.0365(14) 0.080(2) -0.0025(13) 0.0107(14) -0.0086(11)

loop_
_atom_type_symbol
_atom_type_scat_dispersion_real
_atom_type_scat_dispersion_imag
_atom_type_scat_Cromer_Mann_a1
_atom_type_scat_Cromer_Mann_b1
_atom_type_scat_Cromer_Mann_a2
_atom_type_scat_Cromer_Mann_b2
_atom_type_scat_Cromer_Mann_a3
_atom_type_scat_Cromer_Mann_b3
_atom_type_scat_Cromer_Mann_a4
_atom_type_scat_Cromer_Mann_b4
_atom_type_scat_Cromer_Mann_c
_atom_type_scat_source
C 0.0033 0.0016 2.3100 20.8439 1.0200 10.2075 1.5886 0.5687 0.8650 51.6512 0.2156 'International Tables Vol C 4.2.6.8 and 6.1.1.4'
H 0.0000 0.0000 0.4930 10.5109 0.3229 26.1257 0.1402 3.1424 0.0408 57.7998 0.0030 'International Tables Vol C 4.2.6.8 and 6.1.1.4'
N 0.0061 0.0033 12.2126 0.0057 3.1322 9.8933 2.0125 28.9975 1.1663 0.5826 -11.5290 'International Tables Vol C 4.2.6.8 and 6.1.1.4'
P 0.1023 0.0942 6.4345 1.9067 4.1791 27.1570 1.7800 0.5260 1.4908 68.1645 1.1149 'International Tables Vol C 4.2.6.8 and 6.1.1.4'

loop_
_geom_angle_atom_site_label_1
_geom_angle_atom_site_label_2
_geom_angle_atom_site_label_3
_geom_angle
_geom_angle_publ_flag
N1 P1 C8 105.17(10) yes
N1 P1 C12 102.85(9) yes
C8 P1 C12 112.44(11) yes
N3 P2 C29 103.46(9) yes
N3 P2 C33 104.24(10) yes
C29 P2 C33 112.51(12) yes
P1 N1 C1 122.02(14) yes
P1 N1 C16 114.32(13) yes
C1 N1 C16 123.57(17) yes
C1 N2 C2 118.57(18) yes
C1 N2 C18 127.14(18) yes
C2 N2 C18 114.24(16) yes
P2 N3 C22 121.52(14) yes
P2 N3 C37 114.51(13) yes
C22 N3 C37 123.95(17) yes
C22 N4 C23 117.83(17) yes
C22 N4 C39 127.27(18) yes
C23 N4 C39 114.90(16) yes
N1 C1 N2 115.39(19) yes
N2 C2 C3 119.11(19) yes
N2 C2 C7 119.8(2) yes
C3 C2 C7 121.0(2) yes
C2 C3 C4 118.6(2) yes
C2 C3 C19 120.8(2) yes
C4 C3 C19 120.6(2) yes
C3 C4 C5 121.9(2) yes
C3 C4 H41 118.4 no
C5 C4 H41 119.7 no
C4 C5 C6 118.0(2) yes
C4 C5 C20 120.8(2) yes
C6 C5 C20 121.2(2) yes
C5 C6 C7 122.4(2) yes
C5 C6 H61 119.1 no
C7 C6 H61 118.5 no
C6 C7 C2 118.1(2) yes
C6 C7 C21 121.0(2) yes
C2 C7 C21 120.9(2) yes
P1 C8 C9 106.02(18) yes
P1 C8 C10 104.90(19) yes
C9 C8 C10 108.0(2) yes
P1 C8 C11 118.91(19) yes
C9 C8 C11 108.5(2) yes
C10 C8 C11 110.0(3) yes
C8 C9 H91 111.2 no
C8 C9 H92 111.7 no
H91 C9 H92 108.2 no
C8 C9 H93 110.0 no
H91 C9 H93 107.5 no
H92 C9 H93 108.2 no
C8 C10 H101 109.4 no
C8 C10 H102 111.4 no
H101 C10 H102 108.5 no
C8 C10 H103 109.2 no
H101 C10 H103 108.2 no
H102 C10 H103 110.1 no
C8 C11 H111 111.3 no
C8 C11 H112 109.8 no
H111 C11 H112 107.1 no
C8 C11 H113 111.0 no
H111 C11 H113 108.8 no
H112 C11 H113 108.7 no
P1 C12 C13 107.23(16) yes
P1 C12 C14 103.92(16) yes
C13 C12 C14 107.7(2) yes
P1 C12 C15 118.70(16) yes
C13 C12 C15 110.4(2) yes
C14 C12 C15 108.3(2) yes
C12 C13 H131 110.2 no
C12 C13 H132 111.5 no
H131 C13 H132 109.3 no
C12 C13 H133 109.3 no
H131 C13 H133 108.1 no
H132 C13 H133 108.4 no
C12 C14 H141 111.3 no
C12 C14 H142 109.6 no
H141 C14 H142 109.7 no
C12 C14 H143 109.3 no
H141 C14 H143 107.9 no
H142 C14 H143 108.9 no
C12 C15 H151 111.8 no
C12 C15 H152 108.7 no
H151 C15 H152 110.0 no
C12 C15 H153 110.1 no
H151 C15 H153 108.5 no
H152 C15 H153 107.8 no
N1 C16 C17 109.77(18) yes
N1 C16 H161 108.8 no
C17 C16 H161 109.6 no
N1 C16 H162 108.6 no
C17 C16 H162 111.6 no
H161 C16 H162 108.4 no
C16 C17 C18 108.6(2) yes
C16 C17 H171 110.2 no
C18 C17 H171 109.8 no
C16 C17 H172 109.9 no
C18 C17 H172 108.9 no
H171 C17 H172 109.4 no
C17 C18 N2 109.70(18) yes
C17 C18 H181 109.8 no
N2 C18 H181 108.7 no
C17 C18 H182 111.5 no
N2 C18 H182 108.6 no
H181 C18 H182 108.5 no
C3 C19 H191 110.6 no
C3 C19 H192 111.0 no
H191 C19 H192 108.8 no
C3 C19 H193 110.9 no
H191 C19 H193 108.2 no
H192 C19 H193 107.2 no
C5 C20 H201 109.4 no
C5 C20 H202 111.6 no
H201 C20 H202 107.1 no
C5 C20 H203 111.8 no
H201 C20 H203 106.4 no
H202 C20 H203 110.3 no
C7 C21 H211 111.4 no
C7 C21 H212 111.9 no
H211 C21 H212 108.6 no
C7 C21 H213 109.1 no
H211 C21 H213 108.8 no
H212 C21 H213 106.9 no
N3 C22 N4 115.15(18) yes
N4 C23 C24 119.80(19) yes
N4 C23 C28 119.19(19) yes
C24 C23 C28 120.9(2) yes
C23 C24 C25 118.3(2) yes
C23 C24 C41 120.8(2) yes
C25 C24 C41 120.9(2) yes
C24 C25 C26 122.4(2) yes
C24 C25 H251 118.8 no
C26 C25 H251 118.8 no
C25 C26 C27 117.6(2) yes
C25 C26 C42 121.4(2) yes
C27 C26 C42 121.0(2) yes
C26 C27 C28 122.2(2) yes
C26 C27 H271 119.7 no
C28 C27 H271 118.1 no
C27 C28 C23 118.5(2) yes
C27 C28 C40 120.1(2) yes
C23 C28 C40 121.4(2) yes
P2 C29 C30 106.48(17) yes
P2 C29 C31 119.34(18) yes
C30 C29 C31 109.4(2) yes
P2 C29 C32 103.65(17) yes
C30 C29 C32 108.4(2) yes
C31 C29 C32 109.0(3) yes
C29 C30 H301 111.2 no
C29 C30 H302 111.7 no
H301 C30 H302 107.8 no
C29 C30 H303 108.8 no
H301 C30 H303 107.8 no
H302 C30 H303 109.4 no
C29 C31 H311 110.8 no
C29 C31 H312 108.7 no
H311 C31 H312 108.7 no
C29 C31 H313 109.7 no
H311 C31 H313 110.0 no
H312 C31 H313 108.8 no
C29 C32 H321 111.4 no
C29 C32 H322 109.7 no
H321 C32 H322 107.4 no
C29 C32 H323 110.4 no
H321 C32 H323 108.8 no
H322 C32 H323 109.2 no
P2 C33 C34 107.50(18) yes
P2 C33 C35 118.5(2) yes
C34 C33 C35 109.1(3) yes
P2 C33 C36 103.5(2) yes
C34 C33 C36 108.5(2) yes
C35 C33 C36 109.3(3) yes
C33 C34 H341 110.2 no
C33 C34 H342 108.8 no
H341 C34 H342 108.6 no
C33 C34 H343 110.8 no
H341 C34 H343 109.7 no
H342 C34 H343 108.7 no
C33 C35 H351 110.8 no
C33 C35 H352 108.6 no
H351 C35 H352 108.1 no
C33 C35 H353 110.9 no
H351 C35 H353 108.9 no
H352 C35 H353 109.4 no
C33 C36 H361 110.4 no
C33 C36 H362 106.6 no
H361 C36 H362 110.4 no
C33 C36 H363 108.4 no
H361 C36 H363 111.9 no
H362 C36 H363 108.9 no
N3 C37 C38 110.15(17) yes
N3 C37 H371 108.8 no
C38 C37 H371 109.3 no
N3 C37 H372 109.3 no
C38 C37 H372 111.5 no
H371 C37 H372 107.7 no
C37 C38 C39 109.05(19) yes
C37 C38 H381 110.9 no
C39 C38 H381 110.6 no
C37 C38 H382 107.9 no
C39 C38 H382 108.2 no
H381 C38 H382 110.2 no
C38 C39 N4 109.45(17) yes
C38 C39 H391 111.1 no
N4 C39 H391 108.0 no
C38 C39 H392 110.0 no
N4 C39 H392 108.8 no
H391 C39 H392 109.5 no
C28 C40 H401 111.2 no
C28 C40 H402 112.8 no
H401 C40 H402 108.7 no
C28 C40 H403 108.9 no
H401 C40 H403 108.1 no
H402 C40 H403 107.0 no
C24 C41 H411 110.1 no
C24 C41 H412 109.8 no
H411 C41 H412 109.5 no
C24 C41 H413 109.6 no
H411 C41 H413 109.2 no
H412 C41 H413 108.7 no
C26 C42 H421 110.2 no
C26 C42 H422 110.8 no
H421 C42 H422 107.9 no
C26 C42 H423 111.4 no
H421 C42 H423 107.8 no
H422 C42 H423 108.6 no

loop_
_geom_bond_atom_site_label_1
_geom_bond_atom_site_label_2
_geom_bond_distance
_geom_bond_publ_flag
P1 N1 1.7360(18) yes
P1 C8 1.878(2) yes
P1 C12 1.877(2) yes
P2 N3 1.7363(17) yes
P2 C29 1.874(2) yes
P2 C33 1.872(2) yes
N1 C1 1.360(3) yes
N1 C16 1.483(3) yes
N2 C1 1.340(3) yes
N2 C2 1.436(3) yes
N2 C18 1.481(3) yes
N3 C22 1.364(3) yes
N3 C37 1.482(3) yes
N4 C22 1.339(3) yes
N4 C23 1.444(3) yes
N4 C39 1.478(3) yes
C2 C3 1.394(3) yes
C2 C7 1.391(3) yes
C3 C4 1.395(3) yes
C3 C19 1.502(3) yes
C4 C5 1.382(3) yes
C4 H41 0.947 no
C5 C6 1.382(4) yes
C5 C20 1.514(3) yes
C6 C7 1.395(3) yes
C6 H61 0.926 no
C7 C21 1.505(4) yes
C8 C9 1.541(3) yes
C8 C10 1.529(4) yes
C8 C11 1.517(4) yes
C9 H91 0.956 no
C9 H92 0.964 no
C9 H93 0.968 no
C10 H101 0.967 no
C10 H102 0.965 no
C10 H103 0.954 no
C11 H111 0.963 no
C11 H112 0.963 no
C11 H113 0.963 no
C12 C13 1.531(3) yes
C12 C14 1.536(3) yes
C12 C15 1.524(3) yes
C13 H131 0.965 no
C13 H132 0.966 no
C13 H133 0.964 no
C14 H141 0.966 no
C14 H142 0.971 no
C14 H143 0.962 no
C15 H151 0.966 no
C15 H152 0.970 no
C15 H153 0.971 no
C16 C17 1.506(3) yes
C16 H161 0.973 no
C16 H162 0.966 no
C17 C18 1.508(3) yes
C17 H171 0.973 no
C17 H172 0.963 no
C18 H181 0.968 no
C18 H182 0.979 no
C19 H191 0.951 no
C19 H192 0.956 no
C19 H193 0.967 no
C20 H201 0.950 no
C20 H202 0.945 no
C20 H203 0.957 no
C21 H211 0.948 no
C21 H212 0.947 no
C21 H213 0.962 no
C23 C24 1.394(3) yes
C23 C28 1.391(3) yes
C24 C25 1.388(3) yes
C24 C41 1.508(4) yes
C25 C26 1.387(4) yes
C25 H251 0.942 no
C26 C27 1.382(3) yes
C26 C42 1.509(3) yes
C27 C28 1.393(3) yes
C27 H271 0.920 no
C28 C40 1.506(3) yes
C29 C30 1.528(3) yes
C29 C31 1.515(4) yes
C29 C32 1.524(4) yes
C30 H301 0.963 no
C30 H302 0.959 no
C30 H303 0.968 no
C31 H311 0.968 no
C31 H312 0.958 no
C31 H313 0.959 no
C32 H321 0.962 no
C32 H322 0.978 no
C32 H323 0.969 no
C33 C34 1.530(4) yes
C33 C35 1.518(4) yes
C33 C36 1.538(4) yes
C34 H341 0.958 no
C34 H342 0.956 no
C34 H343 0.965 no
C35 H351 0.959 no
C35 H352 0.952 no
C35 H353 0.963 no
C36 H361 0.976 no
C36 H362 0.958 no
C36 H363 0.964 no
C37 C38 1.503(3) yes
C37 H371 0.966 no
C37 H372 0.979 no
C38 C39 1.504(3) yes
C38 H381 0.966 no
C38 H382 0.977 no
C39 H391 0.961 no
C39 H392 0.965 no
C40 H401 0.949 no
C40 H402 0.952 no
C40 H403 0.960 no
C41 H411 0.958 no
C41 H412 0.960 no
C41 H413 0.959 no
C42 H421 0.950 no
C42 H422 0.957 no
C42 H423 0.959 no

loop_
_geom_hbond_atom_site_label_D
_geom_hbond_atom_site_label_H
_geom_hbond_atom_site_label_A
_geom_hbond_angle_DHA
_geom_hbond_distance_DH
_geom_hbond_distance_HA
_geom_hbond_distance_DA
_geom_hbond_publ_flag
C31 H311 C22 129.85(17) 0.968 2.582 3.288(4) yes
C35 H351 C22 131.36(19) 0.959 2.563 3.277(4) yes
